data_1504247
loop_
_publ_author_name
'Yang, Jye-Shane'
'Huang, Hsin-Hau'
'Liu, Yi-Hung'
'Peng, Shie-Ming'

_publ_section_title
;
 Synthesis and electronic properties of isotruxene-derived star-shaped
 ladder-type oligophenylenes: bandgap tuning with two-dimensional
 conjugation.
;
_journal_issue 21
_journal_name_full 'Organic letters'
_journal_page_first 4942
_journal_page_last 4945
_journal_paper_doi 10.1021/ol9021035
_journal_volume 11
_journal_year 2009
_chemical_formula_sum 'C118 H122 O8'
_chemical_formula_weight 1668.16
_chemical_name_systematic
; 
 ? 
;
_space_group_IT_number 14
_symmetry_cell_setting monoclinic
_symmetry_space_group_name_Hall '-P 2yn'
_symmetry_space_group_name_H-M 'P 1 21/n 1'
_atom_sites_solution_hydrogens geom
_atom_sites_solution_primary direct
_atom_sites_solution_secondary difmap
_audit_creation_method SHELXL-97
_cell_angle_alpha 90.00
_cell_angle_beta 91.949(3)
_cell_angle_gamma 90.00
_cell_formula_units_Z 4
_cell_length_a 19.1412(4)
_cell_length_b 12.1140(2)
_cell_length_c 40.8400(13)
_cell_measurement_reflns_used 9031
_cell_measurement_temperature 150(2)
_cell_measurement_theta_max 77.4261
_cell_measurement_theta_min 3.1127
_cell_volume 9464.4(4)
_computing_cell_refinement
; 
CrysAlisPro, Oxford Diffraction Ltd., 
Version 1.171.33.41 (release 06-05-2009 CrysAlis171 .NET) 
(compiled May  6 2009,17:20:42) 
Empirical absorption correction using spherical harmonics, 
 implemented in SCALE3 ABSPACK scaling algorithm. 
;
_computing_data_collection
; 
CrysAlisPro, Oxford Diffraction Ltd., 
Version 1.171.33.41 (release 06-05-2009 CrysAlis171 .NET) 
(compiled May  6 2009,17:20:42) 
Empirical absorption correction using spherical harmonics, 
 implemented in SCALE3 ABSPACK scaling algorithm. 
;
_computing_data_reduction
; 
CrysAlisPro, Oxford Diffraction Ltd., 
Version 1.171.33.41 (release 06-05-2009 CrysAlis171 .NET) 
(compiled May  6 2009,17:20:42) 
Empirical absorption correction using spherical harmonics, 
 implemented in SCALE3 ABSPACK scaling algorithm. 
;
_computing_molecular_graphics SHELXTL
_computing_publication_material SHELXTL
_computing_structure_refinement 'SHELXL-97 (Sheldrick, 1997)'
_computing_structure_solution 'SHELXS-97 (Sheldrick, 1990)'
_diffrn_ambient_temperature 150(2)
_diffrn_measured_fraction_theta_full 0.974
_diffrn_measured_fraction_theta_max 0.974
_diffrn_measurement_device_type 'Oxford Diffraction Gemini A'
_diffrn_measurement_method CCD
_diffrn_radiation_monochromator graphite
_diffrn_radiation_source 'fine-focus sealed tube'
_diffrn_radiation_type CuK\a
_diffrn_radiation_wavelength 1.54178
_diffrn_reflns_av_R_equivalents 0.0400
_diffrn_reflns_av_sigmaI/netI 0.0742
_diffrn_reflns_limit_h_max 23
_diffrn_reflns_limit_h_min -22
_diffrn_reflns_limit_k_max 14
_diffrn_reflns_limit_k_min -8
_diffrn_reflns_limit_l_max 42
_diffrn_reflns_limit_l_min -49
_diffrn_reflns_number 27216
_diffrn_reflns_theta_full 67.99
_diffrn_reflns_theta_max 67.99
_diffrn_reflns_theta_min 3.81
_exptl_absorpt_coefficient_mu 0.555
_exptl_absorpt_correction_T_max 1.00000
_exptl_absorpt_correction_T_min 0.47326
_exptl_absorpt_correction_type multi-scan
_exptl_absorpt_process_details
; 
CrysAlisPro, Oxford Diffraction Ltd., 
Version 1.171.33.41 (release 06-05-2009 CrysAlis171 .NET) 
(compiled May  6 2009,17:20:42) 
Empirical absorption correction using spherical harmonics, 
 implemented in SCALE3 ABSPACK scaling algorithm. 
;
_exptl_crystal_density_diffrn 1.171
_exptl_crystal_density_method 'not measured'
_exptl_crystal_F_000 3576
_exptl_crystal_size_max 0.20
_exptl_crystal_size_mid 0.15
_exptl_crystal_size_min 0.10
_refine_diff_density_max 0.768
_refine_diff_density_min -0.710
_refine_diff_density_rms 0.062
_refine_ls_extinction_method none
_refine_ls_goodness_of_fit_ref 1.113
_refine_ls_hydrogen_treatment mixed
_refine_ls_matrix_type full
_refine_ls_number_parameters 1135
_refine_ls_number_reflns 16783
_refine_ls_number_restraints 31
_refine_ls_restrained_S_all 1.117
_refine_ls_R_factor_all 0.1198
_refine_ls_R_factor_gt 0.0750
_refine_ls_shift/su_max 4.267
_refine_ls_shift/su_mean 0.019
_refine_ls_structure_factor_coef Fsqd
_refine_ls_weighting_details 'calc w=1/[\s^2^(Fo^2^)+(0.1000P)^2^+0.0000P] where P=(Fo^2^+2Fc^2^)/3'
_refine_ls_weighting_scheme calc
_refine_ls_wR_factor_gt 0.1859
_refine_ls_wR_factor_ref 0.2027
_reflns_number_gt 10155
_reflns_number_total 16783
_reflns_threshold_expression >2sigma(I)
_cod_data_source_file ol9021035_si_001.cif
_cod_data_source_block S7
_cod_depositor_comments
;
The following automatic conversions were performed:

'_symmetry_cell_setting' value 'Monoclinic' changed to 'monoclinic'
according to /home/saulius/struct/CIF-dictionaries/cif_core.dic
dictionary named 'cif_core.dic' version 2.4.2 from 2011-04-26.

Automatic conversion script
Id: cif_fix_values 1715 2011-07-08 13:25:40Z adriana 
;
_cod_original_sg_symbol_H-M P2(1)/n
_cod_database_code 1504247

loop_
_symmetry_equiv_pos_as_xyz
'x, y, z'
'-x+1/2, y+1/2, -z+1/2'
'-x, -y, -z'
'x-1/2, -y-1/2, z-1/2'

loop_
_atom_site_label
_atom_site_type_symbol
_atom_site_fract_x
_atom_site_fract_y
_atom_site_fract_z
_atom_site_U_iso_or_equiv
_atom_site_adp_type
_atom_site_occupancy
_atom_site_symmetry_multiplicity
_atom_site_calc_flag
_atom_site_refinement_flags
C1 C -0.15271(14) 0.9699(3) 0.07035(7) 0.0276(6) Uani 1 1 d .
C2 C -0.22384(15) 0.9831(2) 0.08609(8) 0.0291(6) Uani 1 1 d .
C3 C -0.28802(16) 1.0113(3) 0.07149(9) 0.0348(7) Uani 1 1 d .
H3A H -0.2919 1.0277 0.0488 0.042 Uiso 1 1 calc R
C4 C -0.34683(15) 1.0150(3) 0.09091(9) 0.0390(8) Uani 1 1 d .
H4A H -0.3909 1.0348 0.0812 0.047 Uiso 1 1 calc R
C5 C -0.34174(17) 0.9902(3) 0.12403(9) 0.0399(8) Uani 1 1 d .
H5A H -0.3824 0.9933 0.1367 0.048 Uiso 1 1 calc R
C6 C -0.27818(16) 0.9610(3) 0.13890(9) 0.0361(7) Uani 1 1 d .
H6A H -0.2748 0.9433 0.1616 0.043 Uiso 1 1 calc R
C7 C -0.21924(15) 0.9584(3) 0.11959(8) 0.0301(6) Uani 1 1 d .
C8 C -0.14615(14) 0.9325(2) 0.12878(7) 0.0265(6) Uani 1 1 d .
C9 C -0.11462(15) 0.9048(3) 0.15885(7) 0.0286(6) Uani 1 1 d .
H9A H -0.1411 0.8999 0.1780 0.034 Uiso 1 1 calc R
C10 C -0.04301(15) 0.8845(2) 0.15992(7) 0.0268(6) Uani 1 1 d .
C11 C 0.00197(14) 0.8543(2) 0.18984(7) 0.0262(6) Uani 1 1 d .
C12 C 0.07548(14) 0.8515(2) 0.17543(7) 0.0228(6) Uani 1 1 d .
C13 C 0.14204(14) 0.8327(2) 0.18986(6) 0.0210(5) Uani 1 1 d .
C14 C 0.16940(14) 0.8423(2) 0.22585(7) 0.0240(6) Uani 1 1 d .
C15 C 0.24728(14) 0.8228(2) 0.22241(7) 0.0228(6) Uani 1 1 d .
C16 C 0.29882(15) 0.8311(2) 0.24708(7) 0.0254(6) Uani 1 1 d .
H16A H 0.2870 0.8378 0.2694 0.031 Uiso 1 1 calc R
C17 C 0.36853(15) 0.8292(2) 0.23810(7) 0.0250(6) Uani 1 1 d .
C18 C 0.43325(15) 0.8411(2) 0.25833(7) 0.0270(6) Uani 1 1 d .
C19 C 0.44409(17) 0.8425(3) 0.29196(8) 0.0349(7) Uani 1 1 d .
H19A H 0.4061 0.8345 0.3061 0.042 Uiso 1 1 calc R
C20 C 0.51226(18) 0.8559(3) 0.30455(8) 0.0397(8) Uani 1 1 d .
H20A H 0.5208 0.8586 0.3276 0.048 Uiso 1 1 calc R
C21 C 0.56804(17) 0.8655(3) 0.28359(8) 0.0397(8) Uani 1 1 d .
H21A H 0.6141 0.8749 0.2925 0.048 Uiso 1 1 calc R
C22 C 0.55721(16) 0.8613(3) 0.25009(9) 0.0365(7) Uani 1 1 d .
H22A H 0.5954 0.8672 0.2360 0.044 Uiso 1 1 calc R
C23 C 0.48919(15) 0.8484(2) 0.23723(7) 0.0278(6) Uani 1 1 d .
C24 C 0.46501(14) 0.8320(2) 0.20153(7) 0.0264(6) Uani 1 1 d .
C25 C 0.38530(14) 0.8221(2) 0.20520(7) 0.0241(6) Uani 1 1 d .
C26 C 0.33401(15) 0.8113(2) 0.18061(7) 0.0240(6) Uani 1 1 d .
H26A H 0.3459 0.8060 0.1583 0.029 Uiso 1 1 calc R
C27 C 0.26441(14) 0.8086(2) 0.18962(7) 0.0223(6) Uani 1 1 d .
C28 C 0.19909(14) 0.8091(2) 0.16949(7) 0.0207(5) Uani 1 1 d .
C29 C 0.18851(13) 0.7955(2) 0.13576(7) 0.0215(5) Uani 1 1 d .
C30 C 0.23297(14) 0.7481(2) 0.11011(7) 0.0232(6) Uani 1 1 d .
C31 C 0.29309(14) 0.6821(2) 0.11201(7) 0.0236(6) Uani 1 1 d .
H31A H 0.3162 0.6676 0.1325 0.028 Uiso 1 1 calc R
C32 C 0.31821(14) 0.6381(2) 0.08318(7) 0.0247(6) Uani 1 1 d .
C33 C 0.37768(14) 0.5543(2) 0.07841(7) 0.0246(6) Uani 1 1 d .
C34 C 0.37275(15) 0.5380(2) 0.04132(7) 0.0253(6) Uani 1 1 d .
C35 C 0.41422(16) 0.4727(3) 0.02196(7) 0.0296(6) Uani 1 1 d .
H35A H 0.4513 0.4302 0.0315 0.035 Uiso 1 1 calc R
C36 C 0.40060(17) 0.4705(3) -0.01186(8) 0.0343(7) Uani 1 1 d .
H36A H 0.4284 0.4256 -0.0253 0.041 Uiso 1 1 calc R
C37 C 0.34697(17) 0.5333(3) -0.02600(8) 0.0375(7) Uani 1 1 d .
H37A H 0.3380 0.5301 -0.0490 0.045 Uiso 1 1 calc R
C38 C 0.30615(16) 0.6010(3) -0.00672(8) 0.0352(7) Uani 1 1 d .
H38A H 0.2702 0.6455 -0.0164 0.042 Uiso 1 1 calc R
C39 C 0.31929(15) 0.6017(3) 0.02690(7) 0.0286(6) Uani 1 1 d .
C40 C 0.28434(15) 0.6622(3) 0.05289(7) 0.0282(6) Uani 1 1 d .
C41 C 0.22429(15) 0.7262(3) 0.05089(7) 0.0297(6) Uani 1 1 d .
H41A H 0.2019 0.7423 0.0303 0.036 Uiso 1 1 calc R
C42 C 0.19792(14) 0.7662(3) 0.07983(7) 0.0265(6) Uani 1 1 d .
C43 C 0.12873(14) 0.8240(3) 0.08324(7) 0.0256(6) Uani 1 1 d .
C44 C 0.12460(14) 0.8296(2) 0.12063(7) 0.0227(6) Uani 1 1 d .
C45 C 0.06932(14) 0.8591(2) 0.14060(7) 0.0225(5) Uani 1 1 d .
C46 C -0.00362(14) 0.8898(2) 0.13151(7) 0.0240(6) Uani 1 1 d .
C47 C -0.03511(15) 0.9227(2) 0.10210(7) 0.0258(6) Uani 1 1 d .
H47A H -0.0082 0.9319 0.0832 0.031 Uiso 1 1 calc R
C48 C -0.10635(15) 0.9418(2) 0.10068(7) 0.0266(6) Uani 1 1 d .
C49 C -0.12529(15) 1.0753(2) 0.05446(8) 0.0280(6) Uani 1 1 d .
C50 C -0.15477(17) 1.1784(3) 0.05924(9) 0.0376(7) Uani 1 1 d .
H50A H -0.1966 1.1844 0.0710 0.045 Uiso 1 1 calc R
C51 C -0.12386(18) 1.2734(3) 0.04702(10) 0.0428(8) Uani 1 1 d .
H51A H -0.1455 1.3428 0.0504 0.051 Uiso 1 1 calc R
C52 C -0.06238(18) 1.2695(3) 0.03001(9) 0.0392(8) Uani 1 1 d .
C53 C -0.03346(17) 1.1658(3) 0.02457(8) 0.0362(7) Uani 1 1 d .
H53A H 0.0083 1.1603 0.0127 0.043 Uiso 1 1 calc R
C54 C -0.06424(16) 1.0708(3) 0.03605(8) 0.0328(7) Uani 1 1 d .
H54A H -0.0439 1.0011 0.0315 0.039 Uiso 1 1 calc R
C55 C -0.0276(2) 1.3723(3) 0.01864(11) 0.0532(10) Uani 1 1 d .
H55A H 0.0148 1.3528 0.0071 0.080 Uiso 1 1 calc R
H55B H -0.0151 1.4188 0.0376 0.080 Uiso 1 1 calc R
H55C H -0.0596 1.4127 0.0038 0.080 Uiso 1 1 calc R
C56 C -0.15670(14) 0.8715(3) 0.04645(8) 0.0295(6) Uani 1 1 d .
C57 C -0.1735(2) 0.8862(3) 0.01339(9) 0.0507(10) Uani 1 1 d .
H57A H -0.1811 0.9586 0.0050 0.061 Uiso 1 1 calc R
C58 C -0.1792(3) 0.7965(4) -0.00755(10) 0.0577(11) Uani 1 1 d .
H58A H -0.1906 0.8093 -0.0301 0.069 Uiso 1 1 calc R
C59 C -0.16910(18) 0.6892(3) 0.00302(9) 0.0411(8) Uani 1 1 d .
C60 C -0.1538(2) 0.6758(3) 0.03583(11) 0.0547(10) Uani 1 1 d .
H60A H -0.1475 0.6033 0.0443 0.066 Uiso 1 1 calc R
C61 C -0.1470(2) 0.7647(3) 0.05707(9) 0.0473(9) Uani 1 1 d .
H61A H -0.1354 0.7515 0.0795 0.057 Uiso 1 1 calc R
C62 C -0.1756(2) 0.5921(4) -0.02013(12) 0.0613(12) Uani 1 1 d .
H62A H -0.1666 0.5236 -0.0080 0.092 Uiso 1 1 calc R
H62B H -0.1415 0.5998 -0.0374 0.092 Uiso 1 1 calc R
H62C H -0.2229 0.5902 -0.0301 0.092 Uiso 1 1 calc R
C63 C 0.49876(14) 0.7238(2) 0.19098(7) 0.0260(6) Uani 1 1 d .
C64 C 0.46876(16) 0.6224(3) 0.19794(8) 0.0317(7) Uani 1 1 d .
H64A H 0.4227 0.6200 0.2059 0.038 Uiso 1 1 calc R
C65 C 0.50490(18) 0.5244(3) 0.19354(8) 0.0364(7) Uani 1 1 d .
H65A H 0.4832 0.4561 0.1985 0.044 Uiso 1 1 calc R
C66 C 0.57240(19) 0.5248(3) 0.18196(8) 0.0395(8) Uani 1 1 d .
C67 C 0.60150(19) 0.6256(3) 0.17426(9) 0.0400(8) Uani 1 1 d .
H67A H 0.6470 0.6275 0.1657 0.048 Uiso 1 1 calc R
C68 C 0.56614(16) 0.7238(3) 0.17869(8) 0.0316(6) Uani 1 1 d .
H68A H 0.5878 0.7918 0.1734 0.038 Uiso 1 1 calc R
C69 C 0.6117(3) 0.4181(3) 0.17711(12) 0.0613(11) Uani 1 1 d .
H69A H 0.6581 0.4343 0.1689 0.092 Uiso 1 1 calc R
H69B H 0.5857 0.3718 0.1612 0.092 Uiso 1 1 calc R
H69C H 0.6167 0.3790 0.1981 0.092 Uiso 1 1 calc R
C70 C 0.47928(14) 0.9299(3) 0.17894(8) 0.0274(6) Uani 1 1 d .
C71 C 0.46925(14) 0.9180(3) 0.14523(8) 0.0297(6) Uani 1 1 d .
H71A H 0.4582 0.8474 0.1364 0.036 Uiso 1 1 calc R
C72 C 0.47502(16) 1.0077(3) 0.12418(8) 0.0357(7) Uani 1 1 d .
H72A H 0.4664 0.9979 0.1013 0.043 Uiso 1 1 calc R
C73 C 0.49332(17) 1.1117(3) 0.13629(10) 0.0392(8) Uani 1 1 d .
C74 C 0.50320(19) 1.1229(3) 0.16997(10) 0.0428(8) Uani 1 1 d .
H74A H 0.5150 1.1933 0.1788 0.051 Uiso 1 1 calc R
C75 C 0.49626(17) 1.0341(3) 0.19106(9) 0.0361(7) Uani 1 1 d .
H75A H 0.5032 1.0446 0.2140 0.043 Uiso 1 1 calc R
C76 C 0.5038(2) 1.2077(3) 0.11324(12) 0.0564(11) Uani 1 1 d .
H76A H 0.5166 1.2737 0.1260 0.085 Uiso 1 1 calc R
H76B H 0.4604 1.2215 0.1005 0.085 Uiso 1 1 calc R
H76C H 0.5413 1.1900 0.0984 0.085 Uiso 1 1 calc R
C77 C 0.36195(14) 0.4487(2) 0.09775(7) 0.0257(6) Uani 1 1 d .
C78 C 0.33483(17) 0.3547(3) 0.08278(8) 0.0331(7) Uani 1 1 d .
H78A H 0.3269 0.3540 0.0597 0.040 Uiso 1 1 calc R
C79 C 0.31902(18) 0.2610(3) 0.10092(9) 0.0387(7) Uani 1 1 d .
H79A H 0.3015 0.1972 0.0899 0.046 Uiso 1 1 calc R
C80 C 0.32839(17) 0.2593(3) 0.13478(9) 0.0360(7) Uani 1 1 d .
C81 C 0.35627(17) 0.3534(3) 0.14962(8) 0.0351(7) Uani 1 1 d .
H81A H 0.3639 0.3544 0.1727 0.042 Uiso 1 1 calc R
C82 C 0.37317(16) 0.4460(3) 0.13159(7) 0.0298(6) Uani 1 1 d .
H82A H 0.3927 0.5086 0.1425 0.036 Uiso 1 1 calc R
C83 C 0.3097(2) 0.1589(3) 0.15458(10) 0.0506(9) Uani 1 1 d .
H83A H 0.2908 0.1014 0.1399 0.076 Uiso 1 1 calc R
H83B H 0.2746 0.1790 0.1704 0.076 Uiso 1 1 calc R
H83C H 0.3517 0.1310 0.1663 0.076 Uiso 1 1 calc R
C84 C 0.45195(14) 0.5982(2) 0.08638(7) 0.0233(6) Uani 1 1 d .
C85 C 0.50595(15) 0.5259(2) 0.09423(7) 0.0271(6) Uani 1 1 d .
H85A H 0.4956 0.4505 0.0984 0.033 Uiso 1 1 calc R
C86 C 0.57508(15) 0.5616(3) 0.09618(7) 0.0292(6) Uani 1 1 d .
H86A H 0.6111 0.5105 0.1019 0.035 Uiso 1 1 calc R
C87 C 0.59223(15) 0.6709(3) 0.08996(7) 0.0295(6) Uani 1 1 d .
C88 C 0.53772(17) 0.7439(3) 0.08276(8) 0.0319(7) Uani 1 1 d .
H88A H 0.5479 0.8194 0.0790 0.038 Uiso 1 1 calc R
C89 C 0.46854(16) 0.7085(2) 0.08102(7) 0.0282(6) Uani 1 1 d .
H89A H 0.4323 0.7601 0.0761 0.034 Uiso 1 1 calc R
C90 C 0.66793(17) 0.7074(3) 0.09067(10) 0.0430(8) Uani 1 1 d .
H90A H 0.6981 0.6444 0.0963 0.064 Uiso 1 1 calc R
H90B H 0.6750 0.7656 0.1071 0.064 Uiso 1 1 calc R
H90C H 0.6796 0.7358 0.0691 0.064 Uiso 1 1 calc R
C91 C -0.01830(16) 0.7353(3) 0.20099(8) 0.0338(7) Uani 1 1 d .
H91A H 0.0098 0.7163 0.2210 0.041 Uiso 1 1 calc R
H91B H -0.0681 0.7353 0.2068 0.041 Uiso 1 1 calc R
C92 C -0.0075(2) 0.6467(3) 0.17544(11) 0.0516(10) Uani 1 1 d .
H92A H -0.0213 0.5749 0.1842 0.077 Uiso 1 1 calc R
H92B H 0.0419 0.6444 0.1699 0.077 Uiso 1 1 calc R
H92C H -0.0361 0.6635 0.1557 0.077 Uiso 1 1 calc R
C93 C -0.01272(16) 0.9357(3) 0.21775(8) 0.0324(7) Uani 1 1 d .
H93A H -0.0615 0.9251 0.2244 0.039 Uiso 1 1 calc R
H93B H 0.0183 0.9172 0.2368 0.039 Uiso 1 1 calc R
C94 C -0.00246(18) 1.0567(3) 0.20940(9) 0.0385(7) Uani 1 1 d .
H94A H -0.0130 1.1022 0.2284 0.058 Uiso 1 1 calc R
H94B H -0.0339 1.0769 0.1909 0.058 Uiso 1 1 calc R
H94C H 0.0461 1.0690 0.2034 0.058 Uiso 1 1 calc R
C95 C 0.16188(16) 0.9627(3) 0.23904(8) 0.0314(7) Uani 1 1 d .
H95A H 0.1118 0.9781 0.2422 0.038 Uiso 1 1 calc R
H95B H 0.1864 0.9680 0.2607 0.038 Uiso 1 1 calc R
C96 C 0.19095(18) 1.0507(3) 0.21653(9) 0.0380(7) Uani 1 1 d .
H96A H 0.1846 1.1238 0.2263 0.057 Uiso 1 1 calc R
H96B H 0.1661 1.0476 0.1952 0.057 Uiso 1 1 calc R
H96C H 0.2409 1.0373 0.2137 0.057 Uiso 1 1 calc R
C97 C 0.13910(15) 0.7593(3) 0.25023(7) 0.0303(6) Uani 1 1 d .
H97A H 0.1640 0.7683 0.2717 0.036 Uiso 1 1 calc R
H97B H 0.0893 0.7775 0.2532 0.036 Uiso 1 1 calc R
C98 C 0.14431(18) 0.6390(3) 0.23973(9) 0.0378(7) Uani 1 1 d .
H98A H 0.1242 0.5917 0.2564 0.057 Uiso 1 1 calc R
H98B H 0.1935 0.6194 0.2372 0.057 Uiso 1 1 calc R
H98C H 0.1186 0.6286 0.2188 0.057 Uiso 1 1 calc R
C99 C 0.07110(15) 0.7561(3) 0.06516(7) 0.0316(7) Uani 1 1 d .
H99A H 0.0265 0.7973 0.0659 0.038 Uiso 1 1 calc R
H99B H 0.0831 0.7491 0.0419 0.038 Uiso 1 1 calc R
C100 C 0.0603(2) 0.6424(3) 0.07894(10) 0.0523(10) Uani 1 1 d .
H10A H 0.0230 0.6049 0.0662 0.078 Uiso 1 1 calc R
H10B H 0.0471 0.6483 0.1019 0.078 Uiso 1 1 calc R
H10C H 0.1037 0.5999 0.0777 0.078 Uiso 1 1 calc R
C101 C 0.13362(16) 0.9418(3) 0.06826(8) 0.0321(7) Uani 1 1 d .
H10D H 0.1390 0.9350 0.0443 0.039 Uiso 1 1 calc R
H10E H 0.0892 0.9812 0.0718 0.039 Uiso 1 1 calc R
C102 C 0.1937(2) 1.0112(3) 0.08253(11) 0.0526(10) Uani 1 1 d .
H10F H 0.1933 1.0839 0.0720 0.079 Uiso 1 1 calc R
H10G H 0.2382 0.9742 0.0786 0.079 Uiso 1 1 calc R
H10H H 0.1883 1.0201 0.1062 0.079 Uiso 1 1 calc R
O1 O 0.5998(2) 0.0173(3) 1.00455(8) 0.0752(10) Uani 1 1 d D
O2 O 0.6114(4) -0.0462(5) 0.95513(12) 0.161(3) Uani 1 1 d D
C103 C 0.6141(3) -0.0619(5) 0.98358(12) 0.0763(15) Uani 1 1 d D
C104 C 0.6306(3) -0.1689(4) 1.00037(16) 0.0816(16) Uani 1 1 d D
H10I H 0.6410 -0.2251 0.9840 0.122 Uiso 1 1 calc R
H10J H 0.5903 -0.1925 1.0128 0.122 Uiso 1 1 calc R
H10K H 0.6712 -0.1592 1.0153 0.122 Uiso 1 1 calc R
C105 C 0.5796(3) 0.1205(5) 0.99069(14) 0.0841(18) Uani 1 1 d D
H10L H 0.5386 0.1106 0.9755 0.101 Uiso 1 1 calc R
H10M H 0.6184 0.1518 0.9782 0.101 Uiso 1 1 calc R
C106 C 0.5615(3) 0.1970(5) 1.01801(18) 0.0905(19) Uani 1 1 d D
H10N H 0.5477 0.2689 1.0089 0.136 Uiso 1 1 calc R
H10O H 0.6023 0.2062 1.0329 0.136 Uiso 1 1 calc R
H10P H 0.5228 0.1659 1.0301 0.136 Uiso 1 1 calc R
O3 O 0.1297(3) 0.3255(5) 0.13125(17) 0.129(2) Uani 1 1 d .
O4 O 0.0705(12) 0.3499(15) 0.0949(4) 0.60(2) Uani 1 1 d .
C107 C 0.0836(7) 0.2935(9) 0.1115(2) 0.164(5) Uani 1 1 d .
C108 C 0.0424(6) 0.1932(6) 0.11919(18) 0.141(4) Uani 1 1 d .
H10Q H 0.0065 0.1811 0.1018 0.211 Uiso 1 1 calc R
H10R H 0.0199 0.2034 0.1402 0.211 Uiso 1 1 calc R
H10S H 0.0735 0.1291 0.1206 0.211 Uiso 1 1 calc R
C109 C 0.1691(3) 0.4276(6) 0.12668(19) 0.094(2) Uani 1 1 d .
H10T H 0.2144 0.4102 0.1169 0.113 Uiso 1 1 calc R
H10U H 0.1426 0.4767 0.1114 0.113 Uiso 1 1 calc R
C110 C 0.1809(5) 0.4817(6) 0.1564(2) 0.136(4) Uani 1 1 d .
H11Q H 0.2068 0.5502 0.1527 0.205 Uiso 1 1 calc R
H11R H 0.2083 0.4340 0.1713 0.205 Uiso 1 1 calc R
H11S H 0.1361 0.4991 0.1660 0.205 Uiso 1 1 calc R
O5 O 0.1628(3) 0.6087(7) 0.86399(17) 0.163(3) Uani 1 1 d D
O6 O 0.2499(4) 0.5980(6) 0.89713(16) 0.189(4) Uani 1 1 d D
C111 C 0.2221(4) 0.6451(7) 0.87384(18) 0.110(3) Uani 1 1 d D
C112 C 0.2319(5) 0.7501(5) 0.8561(2) 0.123(3) Uani 1 1 d D
H11I H 0.2770 0.7825 0.8628 0.184 Uiso 1 1 calc R
H11J H 0.1942 0.8014 0.8613 0.184 Uiso 1 1 calc R
H11K H 0.2309 0.7360 0.8325 0.184 Uiso 1 1 calc R
C113 C 0.1446(10) 0.5000(9) 0.8788(4) 0.42(2) Uani 1 1 d D
H11O H 0.0932 0.4911 0.8794 0.503 Uiso 1 1 calc R
H11P H 0.1646 0.4941 0.9014 0.503 Uiso 1 1 calc R
C114 C 0.1765(6) 0.4118(11) 0.8564(4) 0.385(18) Uani 1 1 d D
H11L H 0.1668 0.3382 0.8651 0.577 Uiso 1 1 calc R
H11M H 0.2272 0.4228 0.8558 0.577 Uiso 1 1 calc R
H11N H 0.1559 0.4186 0.8342 0.577 Uiso 1 1 calc R
O7 O 0.233(2) 0.321(3) 0.7390(6) 0.91(5) Uani 1 1 d D
O8 O 0.2330(12) 0.415(3) 0.7846(7) 1.24(8) Uani 1 1 d D
C115 C 0.254(3) 0.400(3) 0.7577(9) 1.29(13) Uani 1 1 d D
C116 C 0.285(2) 0.490(5) 0.7368(11) 1.04(10) Uani 1 1 d D
H11D H 0.2797 0.5612 0.7476 1.567 Uiso 1 1 calc R
H11E H 0.2603 0.4912 0.7154 1.567 Uiso 1 1 calc R
H11F H 0.3345 0.4745 0.7339 1.567 Uiso 1 1 calc R
C117 C 0.2469(12) 0.208(3) 0.7505(6) 0.82(7) Uani 1 1 d D
H11G H 0.2940 0.1833 0.7444 0.978 Uiso 1 1 calc R
H11H H 0.2116 0.1557 0.7412 0.978 Uiso 1 1 calc R
C118 C 0.2418(7) 0.217(2) 0.7879(5) 0.393(19) Uani 1 1 d D
H11A H 0.2360 0.1429 0.7972 0.589 Uiso 1 1 calc R
H11B H 0.2016 0.2627 0.7931 0.589 Uiso 1 1 calc R
H11C H 0.2847 0.2503 0.7972 0.589 Uiso 1 1 calc R

loop_
_atom_site_aniso_label
_atom_site_aniso_U_11
_atom_site_aniso_U_22
_atom_site_aniso_U_33
_atom_site_aniso_U_23
_atom_site_aniso_U_13
_atom_site_aniso_U_12
C1 0.0184(13) 0.0320(15) 0.0319(16) 0.0021(12) -0.0055(11) -0.0001(11)
C2 0.0211(14) 0.0275(14) 0.0383(17) 0.0022(12) -0.0047(12) -0.0002(11)
C3 0.0218(14) 0.0398(17) 0.0423(18) 0.0051(14) -0.0077(13) -0.0007(13)
C4 0.0163(13) 0.0414(18) 0.059(2) 0.0001(16) -0.0065(13) 0.0029(13)
C5 0.0215(15) 0.0453(19) 0.053(2) 0.0000(16) 0.0013(14) 0.0008(13)
C6 0.0236(15) 0.0455(19) 0.0392(18) -0.0005(14) 0.0000(13) 0.0012(13)
C7 0.0202(14) 0.0321(15) 0.0376(17) -0.0023(13) -0.0031(12) -0.0004(12)
C8 0.0192(13) 0.0288(14) 0.0314(15) -0.0013(12) -0.0014(11) 0.0008(11)
C9 0.0230(14) 0.0359(16) 0.0269(15) 0.0009(12) -0.0003(11) 0.0019(12)
C10 0.0226(13) 0.0281(14) 0.0296(15) -0.0008(12) -0.0023(11) 0.0013(11)
C11 0.0202(13) 0.0322(15) 0.0262(15) 0.0014(12) -0.0020(11) 0.0006(11)
C12 0.0229(13) 0.0216(13) 0.0237(14) -0.0010(10) -0.0007(10) -0.0022(10)
C13 0.0222(13) 0.0214(13) 0.0191(13) -0.0007(10) -0.0022(10) -0.0005(10)
C14 0.0215(13) 0.0297(14) 0.0205(14) -0.0016(11) -0.0023(10) 0.0008(11)
C15 0.0215(13) 0.0238(13) 0.0229(14) 0.0009(11) -0.0023(10) -0.0008(10)
C16 0.0271(14) 0.0304(14) 0.0186(13) -0.0025(11) -0.0025(10) 0.0021(12)
C17 0.0271(14) 0.0236(13) 0.0238(14) -0.0008(11) -0.0072(11) 0.0001(11)
C18 0.0253(14) 0.0264(14) 0.0287(15) -0.0017(11) -0.0068(11) 0.0012(11)
C19 0.0349(16) 0.0426(18) 0.0268(16) -0.0047(13) -0.0061(13) 0.0021(14)
C20 0.0400(18) 0.050(2) 0.0275(16) -0.0046(14) -0.0138(14) 0.0011(15)
C21 0.0311(16) 0.051(2) 0.0363(18) -0.0054(15) -0.0170(14) -0.0027(14)
C22 0.0244(15) 0.0442(18) 0.0402(19) -0.0032(14) -0.0076(13) -0.0011(13)
C23 0.0267(14) 0.0289(15) 0.0272(15) -0.0006(12) -0.0073(11) -0.0015(12)
C24 0.0197(13) 0.0324(15) 0.0266(15) 0.0004(12) -0.0068(11) -0.0030(11)
C25 0.0209(13) 0.0235(13) 0.0276(15) -0.0002(11) -0.0025(11) -0.0026(11)
C26 0.0239(13) 0.0289(14) 0.0190(13) -0.0002(11) -0.0024(10) -0.0001(11)
C27 0.0235(13) 0.0216(13) 0.0213(13) -0.0006(10) -0.0049(10) -0.0004(10)
C28 0.0189(12) 0.0211(12) 0.0219(13) -0.0011(10) -0.0022(10) -0.0011(10)
C29 0.0169(12) 0.0245(13) 0.0230(14) 0.0017(10) -0.0005(10) -0.0017(10)
C30 0.0191(12) 0.0297(14) 0.0207(13) -0.0012(11) -0.0004(10) -0.0029(11)
C31 0.0220(13) 0.0293(14) 0.0194(13) 0.0004(11) -0.0021(10) -0.0036(11)
C32 0.0197(12) 0.0289(14) 0.0252(14) -0.0016(11) -0.0015(10) -0.0029(11)
C33 0.0238(13) 0.0279(14) 0.0219(14) -0.0031(11) -0.0021(10) 0.0013(11)
C34 0.0235(13) 0.0280(14) 0.0242(14) -0.0009(11) -0.0007(11) -0.0042(11)
C35 0.0277(14) 0.0322(15) 0.0288(15) -0.0034(12) 0.0009(11) -0.0011(12)
C36 0.0332(16) 0.0425(18) 0.0275(16) -0.0088(13) 0.0062(12) -0.0002(14)
C37 0.0349(16) 0.056(2) 0.0215(15) -0.0064(14) 0.0002(12) 0.0000(15)
C38 0.0286(15) 0.053(2) 0.0239(15) -0.0025(14) -0.0035(12) 0.0010(14)
C39 0.0228(13) 0.0386(16) 0.0245(15) -0.0040(12) -0.0002(11) -0.0006(12)
C40 0.0223(13) 0.0386(16) 0.0236(14) -0.0012(12) -0.0011(11) -0.0010(12)
C41 0.0260(14) 0.0427(17) 0.0201(14) -0.0012(12) -0.0052(11) 0.0015(13)
C42 0.0212(13) 0.0353(15) 0.0226(14) -0.0001(12) -0.0033(11) 0.0004(12)
C43 0.0196(13) 0.0341(15) 0.0228(14) -0.0007(12) -0.0034(10) 0.0014(12)
C44 0.0187(12) 0.0256(13) 0.0235(14) 0.0009(11) -0.0044(10) -0.0017(11)
C45 0.0192(13) 0.0230(13) 0.0250(14) -0.0012(10) -0.0034(10) 0.0005(10)
C46 0.0200(13) 0.0250(13) 0.0270(14) -0.0030(11) -0.0002(11) 0.0012(11)
C47 0.0205(13) 0.0308(15) 0.0259(14) -0.0005(11) -0.0019(11) 0.0012(11)
C48 0.0216(13) 0.0269(14) 0.0309(16) -0.0008(12) -0.0032(11) 0.0012(11)
C49 0.0211(13) 0.0294(15) 0.0329(16) 0.0032(12) -0.0065(11) -0.0034(11)
C50 0.0263(15) 0.0358(17) 0.051(2) 0.0020(15) -0.0033(13) 0.0021(13)
C51 0.0368(18) 0.0313(17) 0.060(2) 0.0037(16) -0.0078(16) 0.0021(14)
C52 0.0388(17) 0.0378(18) 0.0401(19) 0.0063(14) -0.0129(14) -0.0069(14)
C53 0.0331(16) 0.0402(18) 0.0349(17) 0.0039(14) -0.0045(13) -0.0036(14)
C54 0.0283(15) 0.0350(16) 0.0348(17) 0.0028(13) -0.0024(12) -0.0008(13)
C55 0.055(2) 0.041(2) 0.063(3) 0.0097(18) -0.0089(19) -0.0116(18)
C56 0.0195(13) 0.0367(16) 0.0321(16) 0.0019(13) -0.0023(11) -0.0027(12)
C57 0.073(3) 0.043(2) 0.035(2) 0.0068(16) -0.0152(18) -0.0112(19)
C58 0.080(3) 0.064(3) 0.0288(19) -0.0009(17) -0.0115(18) -0.022(2)
C59 0.0317(16) 0.048(2) 0.043(2) -0.0110(16) -0.0026(14) -0.0091(15)
C60 0.069(3) 0.040(2) 0.054(2) -0.0017(18) -0.018(2) 0.0027(19)
C61 0.065(2) 0.0404(19) 0.0352(19) 0.0003(15) -0.0152(17) 0.0027(18)
C62 0.051(2) 0.066(3) 0.066(3) -0.027(2) -0.011(2) -0.010(2)
C63 0.0233(13) 0.0318(15) 0.0224(14) 0.0002(11) -0.0068(11) -0.0001(12)
C64 0.0294(15) 0.0344(16) 0.0309(16) 0.0024(13) -0.0031(12) -0.0041(13)
C65 0.0441(18) 0.0292(15) 0.0352(18) 0.0020(13) -0.0083(14) -0.0009(14)
C66 0.0468(19) 0.0371(18) 0.0342(18) -0.0010(14) -0.0052(14) 0.0115(15)
C67 0.0379(17) 0.0411(18) 0.0410(19) 0.0005(15) 0.0011(14) 0.0113(15)
C68 0.0266(14) 0.0343(16) 0.0339(16) 0.0040(13) 0.0009(12) 0.0012(13)
C69 0.071(3) 0.043(2) 0.070(3) -0.004(2) 0.003(2) 0.018(2)
C70 0.0159(12) 0.0307(15) 0.0354(16) 0.0011(12) -0.0012(11) 0.0020(11)
C71 0.0197(13) 0.0349(16) 0.0343(16) 0.0020(13) -0.0030(11) -0.0003(12)
C72 0.0242(14) 0.0471(19) 0.0358(17) 0.0104(14) -0.0001(12) 0.0052(13)
C73 0.0255(15) 0.0358(17) 0.057(2) 0.0147(16) 0.0081(14) 0.0086(13)
C74 0.0384(18) 0.0305(17) 0.060(2) 0.0005(16) 0.0045(16) 0.0019(14)
C75 0.0333(16) 0.0360(17) 0.0388(18) -0.0031(14) -0.0016(13) -0.0012(14)
C76 0.049(2) 0.044(2) 0.078(3) 0.024(2) 0.017(2) 0.0125(18)
C77 0.0195(12) 0.0295(15) 0.0282(15) -0.0020(12) 0.0005(11) -0.0016(11)
C78 0.0348(16) 0.0388(17) 0.0256(15) -0.0023(13) -0.0008(12) -0.0071(13)
C79 0.0420(18) 0.0357(17) 0.0383(18) -0.0032(14) 0.0001(14) -0.0134(14)
C80 0.0319(16) 0.0378(17) 0.0385(18) 0.0026(14) 0.0037(13) -0.0041(14)
C81 0.0348(16) 0.0423(18) 0.0283(16) 0.0007(13) 0.0013(12) -0.0009(14)
C82 0.0325(15) 0.0298(15) 0.0271(15) -0.0040(12) -0.0009(12) -0.0018(12)
C83 0.050(2) 0.049(2) 0.052(2) 0.0126(18) 0.0024(17) -0.0147(18)
C84 0.0231(13) 0.0296(14) 0.0172(13) -0.0035(11) 0.0001(10) 0.0003(11)
C85 0.0284(14) 0.0278(14) 0.0251(14) -0.0003(11) -0.0014(11) 0.0015(12)
C86 0.0244(14) 0.0365(16) 0.0266(15) 0.0005(12) -0.0028(11) 0.0046(12)
C87 0.0230(14) 0.0389(17) 0.0264(15) -0.0066(12) -0.0001(11) -0.0027(12)
C88 0.0335(16) 0.0276(15) 0.0346(16) -0.0019(12) -0.0011(12) -0.0034(12)
C89 0.0266(14) 0.0275(14) 0.0304(15) -0.0023(12) 0.0007(11) 0.0028(12)
C90 0.0265(16) 0.049(2) 0.053(2) -0.0034(17) -0.0035(14) -0.0061(15)
C91 0.0238(14) 0.0396(17) 0.0378(17) 0.0077(14) -0.0016(12) -0.0044(13)
C92 0.048(2) 0.041(2) 0.065(3) 0.0064(18) -0.0066(18) -0.0069(17)
C93 0.0258(14) 0.0437(18) 0.0277(15) -0.0023(13) 0.0004(11) 0.0048(13)
C94 0.0374(17) 0.0388(18) 0.0389(18) -0.0066(14) -0.0052(14) 0.0064(14)
C95 0.0283(14) 0.0364(17) 0.0292(16) -0.0069(13) -0.0036(12) 0.0026(13)
C96 0.0392(17) 0.0293(16) 0.0450(19) -0.0058(14) -0.0072(14) -0.0026(13)
C97 0.0263(14) 0.0399(17) 0.0248(15) 0.0040(12) 0.0001(11) -0.0005(12)
C98 0.0357(17) 0.0362(17) 0.0414(19) 0.0109(14) -0.0025(14) -0.0031(14)
C99 0.0250(14) 0.0425(17) 0.0267(15) -0.0086(13) -0.0080(11) 0.0031(13)
C100 0.059(2) 0.050(2) 0.047(2) -0.0080(18) -0.0133(18) -0.0171(19)
C101 0.0262(14) 0.0415(17) 0.0286(16) 0.0083(13) -0.0015(12) 0.0030(13)
C102 0.043(2) 0.051(2) 0.063(3) 0.0228(19) -0.0117(18) -0.0122(17)
O1 0.098(3) 0.067(2) 0.058(2) 0.0028(17) -0.0264(18) 0.0041(19)
O2 0.282(9) 0.138(5) 0.063(3) -0.017(3) 0.021(4) -0.047(5)
C103 0.089(4) 0.094(4) 0.046(3) -0.012(3) -0.003(2) -0.027(3)
C104 0.086(4) 0.057(3) 0.102(4) -0.017(3) 0.001(3) -0.005(3)
C105 0.073(3) 0.101(4) 0.078(4) 0.047(3) -0.006(3) -0.002(3)
C106 0.074(4) 0.059(3) 0.138(6) 0.020(3) -0.003(4) -0.002(3)
O3 0.131(5) 0.118(4) 0.138(5) 0.039(4) 0.007(4) 0.001(4)
O4 0.80(4) 0.55(3) 0.42(2) 0.38(2) -0.44(2) -0.49(3)
C107 0.253(14) 0.152(9) 0.082(6) 0.064(6) -0.055(7) -0.034(9)
C108 0.267(12) 0.076(4) 0.083(5) -0.033(4) 0.043(6) -0.066(6)
C109 0.059(3) 0.099(5) 0.127(6) 0.062(4) 0.028(3) 0.015(3)
C110 0.171(9) 0.070(4) 0.176(9) -0.002(5) 0.122(8) -0.020(5)
O5 0.117(4) 0.217(8) 0.150(6) 0.007(5) -0.068(4) 0.019(5)
O6 0.249(8) 0.155(6) 0.155(6) -0.044(4) -0.133(6) 0.108(6)
C111 0.118(6) 0.121(6) 0.091(5) -0.041(5) -0.001(4) 0.013(5)
C112 0.158(8) 0.067(4) 0.145(7) -0.023(4) 0.017(6) -0.007(4)
C113 0.76(5) 0.130(10) 0.34(2) 0.142(13) -0.38(3) -0.233(18)
C114 0.220(13) 0.299(18) 0.61(4) 0.35(2) -0.31(2) -0.211(14)
O7 1.22(13) 1.19(12) 0.34(4) 0.18(6) 0.16(5) 0.01(9)
O8 0.72(6) 0.93(8) 2.00(16) -1.00(10) -1.00(9) 0.37(5)
C115 2.0(3) 0.22(4) 1.7(2) -0.13(8) 1.1(2) -0.26(8)
C116 0.46(6) 1.7(2) 0.94(11) 1.09(14) -0.19(6) -0.51(9)
C117 0.146(17) 2.0(2) 0.32(4) -0.07(9) -0.09(2) 0.24(6)
C118 0.135(11) 0.81(5) 0.235(18) 0.24(3) -0.016(12) -0.17(2)

loop_
_atom_type_symbol
_atom_type_description
_atom_type_scat_dispersion_real
_atom_type_scat_dispersion_imag
_atom_type_scat_source
C C 0.0181 0.0091 'International Tables Vol C Tables 4.2.6.8 and 6.1.1.4'
H H 0.0000 0.0000 'International Tables Vol C Tables 4.2.6.8 and 6.1.1.4'
O O 0.0492 0.0322 'International Tables Vol C Tables 4.2.6.8 and 6.1.1.4'

loop_
_geom_angle_atom_site_label_1
_geom_angle_atom_site_label_2
_geom_angle_atom_site_label_3
_geom_angle
C49 C1 C2 114.3(3)
C49 C1 C48 109.2(2)
C2 C1 C48 100.5(2)
C49 C1 C56 112.7(3)
C2 C1 C56 108.7(2)
C48 C1 C56 110.8(2)
C3 C2 C7 119.8(3)
C3 C2 C1 129.1(3)
C7 C2 C1 111.1(2)
C2 C3 C4 118.8(3)
C5 C4 C3 121.0(3)
C4 C5 C6 120.9(3)
C5 C6 C7 118.1(3)
C6 C7 C2 121.4(3)
C6 C7 C8 129.8(3)
C2 C7 C8 108.8(3)
C9 C8 C48 120.7(3)
C9 C8 C7 131.1(3)
C48 C8 C7 108.2(3)
C8 C9 C10 117.9(3)
C9 C10 C46 121.4(3)
C9 C10 C11 126.8(3)
C46 C10 C11 111.7(2)
C10 C11 C93 109.2(2)
C10 C11 C12 101.4(2)
C93 C11 C12 119.2(2)
C10 C11 C91 108.5(2)
C93 C11 C91 108.8(3)
C12 C11 C91 109.2(2)
C13 C12 C45 118.2(3)
C13 C12 C11 132.0(3)
C45 C12 C11 109.5(2)
C12 C13 C28 119.4(2)
C12 C13 C14 131.2(3)
C28 C13 C14 109.2(2)
C15 C14 C97 110.5(2)
C15 C14 C13 101.6(2)
C97 C14 C13 116.2(2)
C15 C14 C95 106.2(2)
C97 C14 C95 110.2(2)
C13 C14 C95 111.4(2)
C16 C15 C27 121.3(3)
C16 C15 C14 126.6(3)
C27 C15 C14 111.7(2)
C15 C16 C17 118.0(3)
C25 C17 C16 120.5(3)
C25 C17 C18 109.2(3)
C16 C17 C18 130.1(3)
C19 C18 C23 121.3(3)
C19 C18 C17 130.8(3)
C23 C18 C17 107.9(3)
C18 C19 C20 118.3(3)
C19 C20 C21 120.6(3)
C22 C21 C20 120.9(3)
C21 C22 C23 119.0(3)
C22 C23 C18 119.9(3)
C22 C23 C24 128.5(3)
C18 C23 C24 111.5(2)
C23 C24 C63 105.3(2)
C23 C24 C70 114.8(2)
C63 C24 C70 114.0(3)
C23 C24 C25 100.7(2)
C63 C24 C25 112.9(2)
C70 C24 C25 108.4(2)
C26 C25 C17 121.5(3)
C26 C25 C24 128.0(3)
C17 C25 C24 110.5(2)
C25 C26 C27 118.1(3)
C26 C27 C15 120.4(2)
C26 C27 C28 130.8(3)
C15 C27 C28 108.1(2)
C29 C28 C13 120.8(2)
C29 C28 C27 130.0(3)
C13 C28 C27 109.2(2)
C28 C29 C44 119.5(3)
C28 C29 C30 132.3(2)
C44 C29 C30 108.2(2)
C31 C30 C42 120.3(3)
C31 C30 C29 132.1(2)
C42 C30 C29 107.0(2)
C32 C31 C30 118.5(2)
C31 C32 C40 120.1(3)
C31 C32 C33 129.5(3)
C40 C32 C33 110.2(2)
C34 C33 C77 113.3(2)
C34 C33 C84 106.2(2)
C77 C33 C84 111.9(2)
C34 C33 C32 100.9(2)
C77 C33 C32 108.9(2)
C84 C33 C32 115.2(2)
C35 C34 C39 120.0(3)
C35 C34 C33 128.5(3)
C39 C34 C33 111.5(3)
C34 C35 C36 118.9(3)
C37 C36 C35 120.8(3)
C36 C37 C38 120.5(3)
C39 C38 C37 118.4(3)
C38 C39 C34 121.3(3)
C38 C39 C40 130.2(3)
C34 C39 C40 108.4(3)
C41 C40 C32 121.6(3)
C41 C40 C39 129.3(3)
C32 C40 C39 108.9(3)
C40 C41 C42 118.0(3)
C41 C42 C30 121.3(3)
C41 C42 C43 125.9(2)
C30 C42 C43 112.7(3)
C42 C43 C44 100.8(2)
C42 C43 C99 108.9(2)
C44 C43 C99 116.1(2)
C42 C43 C101 109.0(2)
C44 C43 C101 110.9(2)
C99 C43 C101 110.6(2)
C45 C44 C29 118.6(3)
C45 C44 C43 130.9(2)
C29 C44 C43 110.5(2)
C44 C45 C12 121.6(2)
C44 C45 C46 129.9(3)
C12 C45 C46 108.2(2)
C47 C46 C10 119.9(3)
C47 C46 C45 132.0(3)
C10 C46 C45 108.0(2)
C48 C47 C46 119.0(3)
C47 C48 C8 121.0(3)
C47 C48 C1 127.8(3)
C8 C48 C1 111.2(2)
C50 C49 C54 117.2(3)
C50 C49 C1 122.9(3)
C54 C49 C1 119.7(3)
C49 C50 C51 120.9(3)
C52 C51 C50 122.0(3)
C51 C52 C53 117.3(3)
C51 C52 C55 121.5(4)
C53 C52 C55 121.2(3)
C54 C53 C52 121.4(3)
C53 C54 C49 121.2(3)
C61 C56 C57 116.9(3)
C61 C56 C1 121.7(3)
C57 C56 C1 121.4(3)
C58 C57 C56 120.7(4)
C59 C58 C57 122.6(4)
C60 C59 C58 116.0(3)
C60 C59 C62 122.0(4)
C58 C59 C62 121.9(4)
C59 C60 C61 122.1(4)
C56 C61 C60 121.7(3)
C64 C63 C68 117.7(3)
C64 C63 C24 121.2(3)
C68 C63 C24 120.3(3)
C65 C64 C63 121.2(3)
C64 C65 C66 120.9(3)
C67 C66 C65 117.8(3)
C67 C66 C69 121.3(4)
C65 C66 C69 120.8(4)
C66 C67 C68 121.8(3)
C67 C68 C63 120.5(3)
C75 C70 C71 117.9(3)
C75 C70 C24 122.2(3)
C71 C70 C24 119.7(3)
C70 C71 C72 121.3(3)
C71 C72 C73 120.7(3)
C74 C73 C72 117.7(3)
C74 C73 C76 121.6(4)
C72 C73 C76 120.7(4)
C75 C74 C73 121.7(3)
C74 C75 C70 120.6(3)
C78 C77 C82 117.5(3)
C78 C77 C33 122.3(3)
C82 C77 C33 120.2(3)
C77 C78 C79 121.3(3)
C80 C79 C78 121.2(3)
C79 C80 C81 117.2(3)
C79 C80 C83 121.4(3)
C81 C80 C83 121.5(3)
C82 C81 C80 121.7(3)
C81 C82 C77 121.1(3)
C85 C84 C89 118.1(3)
C85 C84 C33 120.4(3)
C89 C84 C33 120.7(3)
C84 C85 C86 121.2(3)
C87 C86 C85 121.1(3)
C86 C87 C88 117.6(3)
C86 C87 C90 120.4(3)
C88 C87 C90 121.9(3)
C89 C88 C87 121.4(3)
C88 C89 C84 120.6(3)
C92 C91 C11 114.3(3)
C94 C93 C11 115.1(3)
C96 C95 C14 113.9(3)
C98 C97 C14 114.3(3)
C100 C99 C43 114.5(3)
C102 C101 C43 114.2(3)
C103 O1 C105 116.1(4)
O2 C103 O1 121.3(6)
O2 C103 C104 126.5(6)
O1 C103 C104 112.2(4)
O1 C105 C106 108.3(4)
C107 O3 C109 122.8(7)
O4 C107 O3 112.9(14)
O4 C107 C108 125.8(15)
O3 C107 C108 119.4(7)
C110 C109 O3 110.9(6)
C111 O5 C113 113.3(8)
O6 C111 O5 116.6(9)
O6 C111 C112 136.6(9)
O5 C111 C112 105.7(8)
O5 C113 C114 105.6(12)
C115 O7 C117 117(3)
O8 C115 O7 124(3)
O8 C115 C116 124(3)
O7 C115 C116 109(2)
O7 C117 C118 104(2)

loop_
_geom_bond_atom_site_label_1
_geom_bond_atom_site_label_2
_geom_bond_distance
C1 C49 1.533(4)
C1 C2 1.534(4)
C1 C48 1.537(4)
C1 C56 1.541(4)
C2 C3 1.389(4)
C2 C7 1.401(5)
C3 C4 1.399(5)
C4 C5 1.386(5)
C5 C6 1.387(4)
C6 C7 1.399(5)
C7 C8 1.470(4)
C8 C9 1.391(4)
C8 C48 1.404(4)
C9 C10 1.392(4)
C10 C46 1.407(4)
C10 C11 1.516(4)
C11 C93 1.540(4)
C11 C12 1.544(4)
C11 C91 1.565(4)
C12 C13 1.404(4)
C12 C45 1.426(4)
C13 C28 1.424(4)
C13 C14 1.548(4)
C14 C15 1.521(4)
C14 C97 1.542(4)
C14 C95 1.563(4)
C15 C16 1.390(4)
C15 C27 1.400(4)
C16 C17 1.396(4)
C17 C25 1.395(4)
C17 C18 1.472(4)
C18 C19 1.382(4)
C18 C23 1.400(5)
C19 C20 1.396(4)
C20 C21 1.396(5)
C21 C22 1.377(5)
C22 C23 1.396(4)
C23 C24 1.528(4)
C24 C63 1.529(4)
C24 C70 1.532(4)
C24 C25 1.543(4)
C25 C26 1.387(4)
C26 C27 1.394(4)
C27 C28 1.473(3)
C28 C29 1.395(4)
C29 C44 1.413(4)
C29 C30 1.487(4)
C30 C31 1.401(4)
C30 C42 1.404(4)
C31 C32 1.393(4)
C32 C40 1.407(4)
C32 C33 1.543(4)
C33 C34 1.527(4)
C33 C77 1.539(4)
C33 C84 1.542(4)
C34 C35 1.387(4)
C34 C39 1.396(4)
C35 C36 1.397(4)
C36 C37 1.387(5)
C37 C38 1.394(5)
C38 C39 1.388(4)
C39 C40 1.470(4)
C40 C41 1.387(4)
C41 C42 1.388(4)
C42 C43 1.509(4)
C43 C44 1.533(4)
C43 C99 1.544(4)
C43 C101 1.557(4)
C44 C45 1.404(4)
C45 C46 1.480(4)
C46 C47 1.384(4)
C47 C48 1.383(4)
C49 C50 1.388(5)
C49 C54 1.412(5)
C50 C51 1.393(5)
C51 C52 1.388(5)
C52 C53 1.394(5)
C52 C55 1.494(5)
C53 C54 1.382(5)
C56 C61 1.374(5)
C56 C57 1.389(5)
C57 C58 1.385(6)
C58 C59 1.382(6)
C59 C60 1.372(6)
C59 C62 1.511(5)
C60 C61 1.386(5)
C63 C64 1.390(4)
C63 C68 1.400(4)
C64 C65 1.389(5)
C65 C66 1.391(5)
C66 C67 1.382(5)
C66 C69 1.512(5)
C67 C68 1.384(5)
C70 C75 1.391(5)
C70 C71 1.391(5)
C71 C72 1.392(5)
C72 C73 1.393(5)
C73 C74 1.389(6)
C73 C76 1.514(5)
C74 C75 1.388(5)
C77 C78 1.385(4)
C77 C82 1.392(4)
C78 C79 1.394(5)
C79 C80 1.389(5)
C80 C81 1.389(5)
C80 C83 1.510(5)
C81 C82 1.386(5)
C84 C85 1.384(4)
C84 C89 1.393(4)
C85 C86 1.392(4)
C86 C87 1.389(5)
C87 C88 1.391(5)
C87 C90 1.514(4)
C88 C89 1.391(4)
C91 C92 1.516(5)
C93 C94 1.519(5)
C95 C96 1.526(5)
C97 C98 1.523(5)
C99 C100 1.506(5)
C101 C102 1.524(5)
O1 C103 1.320(6)
O1 C105 1.421(6)
O2 C103 1.177(7)
C103 C104 1.495(7)
C105 C106 1.500(8)
O3 C107 1.237(11)
O3 C109 1.465(8)
O4 C107 0.990(13)
C107 C108 1.487(12)
C109 C110 1.391(10)
O5 C111 1.270(9)
O5 C113 1.494(10)
O6 C111 1.216(9)
C111 C112 1.479(9)
C113 C114 1.544(14)
O7 C115 1.281(18)
O7 C117 1.469(18)
O8 C115 1.197(18)
C115 C116 1.512(17)
C117 C118 1.537(18)
